data_7230894
loop_
_publ_author_name
'Mazur, Liliana'
'S\;aczewski, Jaros\/law'
'Jarzembska, Katarzyna N.'
'Szwarc-Karabyka, Katarzyna'
'Paprocka, Renata'
'Modzelewska-Banachiewicz, Bo\.zena'

_publ_section_title
;
 Synthesis, structural characterization and reactivity of new
 trisubstituted N1-acylamidrazones: solid state and solution studies
;
_journal_issue 29
_journal_name_full CrystEngComm
_journal_page_first 4179
_journal_paper_doi 10.1039/C8CE00701B
_journal_volume 20
_journal_year 2018
_chemical_formula_moiety 'C18 H14 N6 O3'
_chemical_formula_sum 'C18 H14 N6 O3'
_chemical_formula_weight 362.35
_chemical_name_systematic
;
 2-{2-[pyridin-2-yl(pyridin-2-ylamino)methylidene]hydrazinecarbonyl}nicotinic acid
;
_space_group_IT_number 14
_space_group_name_Hall '-P 2yn'
_space_group_name_H-M_alt 'P 1 21/n 1'
_symmetry_cell_setting monoclinic
_symmetry_space_group_name_Hall '-P 2yn'
_symmetry_space_group_name_H-M 'P 1 21/n 1'
_atom_sites_solution_hydrogens geom
_atom_sites_solution_primary direct
_atom_sites_solution_secondary difmap
_audit_creation_method SHELXL-97
_audit_update_record
;
2017-05-18 deposited with the CCDC.
2018-06-15 downloaded from the CCDC.
;
_cell_angle_alpha 90.00
_cell_angle_beta 99.026(5)
_cell_angle_gamma 90.00
_cell_formula_units_Z 4
_cell_length_a 9.2194(6)
_cell_length_b 10.2234(5)
_cell_length_c 17.0821(9)
_cell_measurement_reflns_used 3076
_cell_measurement_temperature 100(2)
_cell_measurement_theta_max 32.1926
_cell_measurement_theta_min 2.9898
_cell_volume 1590.11(16)
_computing_cell_refinement
;
CrysAlisPro, Oxford Diffraction Ltd.,
Version 1.171.33.66 (release 28-04-2010 CrysAlis171 .NET)
(compiled Apr 28 2010,14:27:37)
;
_computing_data_collection
;
CrysAlisPro, Oxford Diffraction Ltd.,
Version 1.171.33.66 (release 28-04-2010 CrysAlis171 .NET)
(compiled Apr 28 2010,14:27:37)
;
_computing_data_reduction
;
CrysAlisPro, Oxford Diffraction Ltd.,
Version 1.171.33.66 (release 28-04-2010 CrysAlis171 .NET)
(compiled Apr 28 2010,14:27:37)
;
_computing_molecular_graphics 'SHELXTL/PC (Sheldrick, 2008) and Mercury 3.3 (Macrae et al., 2006)'
_computing_publication_material 'SHELXL97 and enCIFer (Allen et al., 2004)'
_computing_structure_refinement 'SHELXL-97 (Sheldrick, 2008)'
_computing_structure_solution 'SHELXS-97 (Sheldrick, 2008)'
_diffrn_ambient_temperature 100(2)
_diffrn_detector_area_resol_mean 8.4221
_diffrn_measured_fraction_theta_full 0.998
_diffrn_measured_fraction_theta_max 0.998
_diffrn_measurement_device_type 'Xcalibur, Sapphire2, large Be window'
_diffrn_measurement_method '\w scans'
_diffrn_radiation_monochromator graphite
_diffrn_radiation_source 'fine-focus sealed tube'
_diffrn_radiation_type MoK\a
_diffrn_radiation_wavelength 0.71073
_diffrn_reflns_av_R_equivalents 0.0563
_diffrn_reflns_av_sigmaI/netI 0.0828
_diffrn_reflns_limit_h_max 11
_diffrn_reflns_limit_h_min -9
_diffrn_reflns_limit_k_max 13
_diffrn_reflns_limit_k_min -13
_diffrn_reflns_limit_l_max 21
_diffrn_reflns_limit_l_min -22
_diffrn_reflns_number 12728
_diffrn_reflns_theta_full 27.48
_diffrn_reflns_theta_max 27.48
_diffrn_reflns_theta_min 3.00
_exptl_absorpt_coefficient_mu 0.108
_exptl_absorpt_correction_T_max 1.00000
_exptl_absorpt_correction_T_min 0.92552
_exptl_absorpt_correction_type multi-scan
_exptl_absorpt_process_details
;
CrysAlisPro, Oxford Diffraction Ltd.,
Version 1.171.33.66 (release 28-04-2010 CrysAlis171 .NET)
(compiled Apr 28 2010,14:27:37)
Empirical absorption correction using spherical harmonics,
 implemented in SCALE3 ABSPACK scaling algorithm.
;
_exptl_crystal_colour orange
_exptl_crystal_density_diffrn 1.514
_exptl_crystal_density_method 'not measured'
_exptl_crystal_description prism
_exptl_crystal_F_000 752
_exptl_crystal_size_max 0.53
_exptl_crystal_size_mid 0.34
_exptl_crystal_size_min 0.15
_refine_diff_density_max 0.238
_refine_diff_density_min -0.174
_refine_diff_density_rms 0.050
_refine_ls_extinction_method none
_refine_ls_goodness_of_fit_ref 0.802
_refine_ls_hydrogen_treatment mixed
_refine_ls_matrix_type full
_refine_ls_number_parameters 256
_refine_ls_number_reflns 3634
_refine_ls_number_restraints 0
_refine_ls_restrained_S_all 0.802
_refine_ls_R_factor_all 0.0776
_refine_ls_R_factor_gt 0.0374
_refine_ls_shift/su_max 0.000
_refine_ls_shift/su_mean 0.000
_refine_ls_structure_factor_coef Fsqd
_refine_ls_weighting_details 'calc w=1/[\s^2^(Fo^2^)+(0.0298P)^2^] where P=(Fo^2^+2Fc^2^)/3'
_refine_ls_weighting_scheme calc
_refine_ls_wR_factor_gt 0.0663
_refine_ls_wR_factor_ref 0.0720
_reflns_number_gt 2145
_reflns_number_total 3634
_reflns_threshold_expression >2sigma(I)
_cod_data_source_file c8ce00701b2.cif
_cod_data_source_block 3
_cod_depositor_comments 'Adding full bibliography for 7230893--7230899.cif.'
_cod_original_cell_volume 1590.11(15)
_cod_original_sg_symbol_H-M 'P 21/n'
_cod_database_code 7230894

loop_
_symmetry_equiv_pos_as_xyz
'x, y, z'
'-x+1/2, y+1/2, -z+1/2'
'-x, -y, -z'
'x-1/2, -y-1/2, z-1/2'

loop_
_atom_site_label
_atom_site_type_symbol
_atom_site_fract_x
_atom_site_fract_y
_atom_site_fract_z
_atom_site_U_iso_or_equiv
_atom_site_adp_type
_atom_site_occupancy
_atom_site_symmetry_multiplicity
_atom_site_calc_flag
_atom_site_refinement_flags
C1 C 0.90304(16) 0.57129(15) 0.11869(9) 0.0170(3) Uani 1 1 d .
C2 C 0.99431(16) 0.77080(14) -0.03154(9) 0.0150(3) Uani 1 1 d .
C3 C 0.79658(16) 0.67455(14) -0.13951(9) 0.0159(3) Uani 1 1 d .
C4 C 0.72555(16) 0.70365(15) -0.21571(9) 0.0179(4) Uani 1 1 d .
H4 H 0.7449 0.7812 -0.2406 0.021 Uiso 1 1 calc R
C5 C 0.62642(16) 0.61510(15) -0.25312(9) 0.0186(4) Uani 1 1 d .
H5 H 0.5783 0.6314 -0.3042 0.022 Uiso 1 1 calc R
C6 C 0.59842(17) 0.50106(14) -0.21422(9) 0.0184(3) Uani 1 1 d .
H6 H 0.5310 0.4400 -0.2383 0.022 Uiso 1 1 calc R
C7 C 0.67285(17) 0.48076(14) -0.13923(9) 0.0203(4) Uani 1 1 d .
H7 H 0.6539 0.4045 -0.1129 0.024 Uiso 1 1 calc R
C8 C 1.10747(16) 0.87574(14) -0.03212(9) 0.0150(3) Uani 1 1 d .
C9 C 1.21796(16) 0.89543(15) 0.03190(9) 0.0179(4) Uani 1 1 d .
H9 H 1.2246 0.8429 0.0768 0.021 Uiso 1 1 calc R
C10 C 1.31747(17) 0.99447(15) 0.02750(9) 0.0208(4) Uani 1 1 d .
H10 H 1.3927 1.0098 0.0695 0.025 Uiso 1 1 calc R
C11 C 1.30442(16) 1.07086(15) -0.03998(9) 0.0204(4) Uani 1 1 d .
H11 H 1.3706 1.1382 -0.0443 0.024 Uiso 1 1 calc R
C12 C 1.19128(16) 1.04503(15) -0.10063(9) 0.0194(4) Uani 1 1 d .
H12 H 1.1823 1.0969 -0.1459 0.023 Uiso 1 1 calc R
C13 C 0.79991(16) 0.45935(14) 0.12634(9) 0.0165(3) Uani 1 1 d .
C14 C 0.81022(17) 0.37238(15) 0.19060(9) 0.0179(3) Uani 1 1 d .
C15 C 0.70587(17) 0.27288(15) 0.18430(9) 0.0221(4) Uani 1 1 d .
H15 H 0.7102 0.2112 0.2246 0.027 Uiso 1 1 calc R
C16 C 0.59674(18) 0.26384(15) 0.11994(9) 0.0228(4) Uani 1 1 d .
H16 H 0.5265 0.1979 0.1165 0.027 Uiso 1 1 calc R
C17 C 0.59436(18) 0.35536(15) 0.06062(10) 0.0233(4) Uani 1 1 d .
H17 H 0.5197 0.3509 0.0172 0.028 Uiso 1 1 calc R
C18 C 0.92007(17) 0.36850(16) 0.26719(9) 0.0207(4) Uani 1 1 d .
N1 N 0.90218(14) 0.61407(12) 0.04533(8) 0.0169(3) Uani 1 1 d .
N2 N 1.00308(13) 0.71026(12) 0.03526(7) 0.0173(3) Uani 1 1 d .
N3 N 0.89982(14) 0.76463(13) -0.10269(8) 0.0183(3) Uani 1 1 d .
N4 N 0.77203(13) 0.56560(12) -0.10157(7) 0.0180(3) Uani 1 1 d .
N5 N 1.09343(13) 0.94912(12) -0.09788(7) 0.0172(3) Uani 1 1 d .
N6 N 0.69407(14) 0.44983(12) 0.06263(7) 0.0201(3) Uani 1 1 d .
O1 O 0.98225(12) 0.62184(11) 0.17723(6) 0.0233(3) Uani 1 1 d .
O2 O 1.00021(12) 0.47271(11) 0.28919(6) 0.0257(3) Uani 1 1 d .
O3 O 0.92859(13) 0.27164(11) 0.30849(6) 0.0303(3) Uani 1 1 d .
H1N H 0.846(2) 0.5763(18) -0.0006(11) 0.046(6) Uiso 1 1 d .
H2O H 0.993(2) 0.5380(19) 0.2422(12) 0.057(6) Uiso 1 1 d .
H3N H 0.9255(19) 0.8268(17) -0.1356(10) 0.038(5) Uiso 1 1 d .

loop_
_atom_site_aniso_label
_atom_site_aniso_U_11
_atom_site_aniso_U_22
_atom_site_aniso_U_33
_atom_site_aniso_U_23
_atom_site_aniso_U_13
_atom_site_aniso_U_12
C1 0.0173(9) 0.0172(9) 0.0160(8) -0.0013(6) 0.0017(7) 0.0020(7)
C2 0.0139(8) 0.0169(8) 0.0135(8) -0.0015(6) 0.0000(6) 0.0029(6)
C3 0.0150(8) 0.0155(8) 0.0173(8) -0.0022(6) 0.0031(7) 0.0014(7)
C4 0.0180(9) 0.0190(9) 0.0166(8) 0.0029(7) 0.0022(7) -0.0016(7)
C5 0.0190(9) 0.0224(9) 0.0137(8) -0.0009(7) 0.0003(7) 0.0005(7)
C6 0.0186(9) 0.0173(9) 0.0182(8) -0.0060(7) 0.0002(7) -0.0012(7)
C7 0.0257(9) 0.0139(8) 0.0210(9) -0.0018(7) 0.0022(7) -0.0019(7)
C8 0.0148(8) 0.0161(8) 0.0151(8) -0.0016(6) 0.0047(6) 0.0025(6)
C9 0.0188(9) 0.0193(9) 0.0154(8) -0.0006(6) 0.0024(7) 0.0011(7)
C10 0.0172(9) 0.0259(10) 0.0174(9) -0.0036(7) -0.0025(7) -0.0016(7)
C11 0.0164(9) 0.0184(9) 0.0266(9) -0.0016(7) 0.0039(7) -0.0033(7)
C12 0.0180(9) 0.0191(9) 0.0216(9) 0.0040(7) 0.0046(7) 0.0009(7)
C13 0.0178(9) 0.0160(8) 0.0164(8) -0.0023(7) 0.0050(7) 0.0002(7)
C14 0.0213(9) 0.0172(8) 0.0164(8) -0.0017(7) 0.0066(7) 0.0042(7)
C15 0.0300(10) 0.0162(9) 0.0225(9) 0.0023(7) 0.0112(8) 0.0028(7)
C16 0.0256(10) 0.0171(9) 0.0275(10) -0.0046(7) 0.0102(8) -0.0046(7)
C17 0.0209(9) 0.0248(10) 0.0235(9) -0.0063(7) 0.0016(7) -0.0043(7)
C18 0.0249(10) 0.0219(9) 0.0173(9) -0.0004(7) 0.0088(7) 0.0071(7)
N1 0.0184(8) 0.0164(7) 0.0154(7) 0.0005(6) 0.0011(6) -0.0038(6)
N2 0.0179(7) 0.0171(7) 0.0169(7) 0.0010(6) 0.0025(6) -0.0021(5)
N3 0.0187(8) 0.0194(8) 0.0158(7) 0.0036(6) -0.0004(6) -0.0048(6)
N4 0.0210(7) 0.0155(7) 0.0169(7) -0.0015(6) 0.0010(6) -0.0008(6)
N5 0.0155(7) 0.0186(7) 0.0172(7) 0.0021(6) 0.0022(6) 0.0004(6)
N6 0.0199(8) 0.0205(7) 0.0195(7) -0.0017(6) 0.0017(6) -0.0035(6)
O1 0.0286(7) 0.0254(6) 0.0150(6) -0.0021(5) 0.0001(5) -0.0079(5)
O2 0.0305(7) 0.0288(7) 0.0166(6) 0.0018(5) -0.0007(5) -0.0013(5)
O3 0.0430(8) 0.0245(7) 0.0234(6) 0.0078(5) 0.0052(6) 0.0102(6)

loop_
_atom_type_symbol
_atom_type_description
_atom_type_scat_dispersion_real
_atom_type_scat_dispersion_imag
_atom_type_scat_source
C C 0.0033 0.0016 'International Tables Vol C Tables 4.2.6.8 and 6.1.1.4'
H H 0.0000 0.0000 'International Tables Vol C Tables 4.2.6.8 and 6.1.1.4'
N N 0.0061 0.0033 'International Tables Vol C Tables 4.2.6.8 and 6.1.1.4'
O O 0.0106 0.0060 'International Tables Vol C Tables 4.2.6.8 and 6.1.1.4'

loop_
_geom_angle_atom_site_label_1
_geom_angle_atom_site_label_2
_geom_angle_atom_site_label_3
_geom_angle
O1 C1 N1 122.29(14)
O1 C1 C13 122.73(13)
N1 C1 C13 114.97(13)
N2 C2 N3 134.43(14)
N2 C2 C8 113.74(13)
N3 C2 C8 111.77(13)
N4 C3 C4 122.99(14)
N4 C3 N3 119.27(13)
C4 C3 N3 117.74(14)
C5 C4 C3 118.38(14)
C5 C4 H4 120.8
C3 C4 H4 120.8
C4 C5 C6 119.51(14)
C4 C5 H5 120.2
C6 C5 H5 120.2
C7 C6 C5 118.15(14)
C7 C6 H6 120.9
C5 C6 H6 120.9
N4 C7 C6 123.44(14)
N4 C7 H7 118.3
C6 C7 H7 118.3
N5 C8 C9 122.82(14)
N5 C8 C2 115.52(13)
C9 C8 C2 121.66(13)
C10 C9 C8 118.49(14)
C10 C9 H9 120.8
C8 C9 H9 120.8
C9 C10 C11 119.33(14)
C9 C10 H10 120.3
C11 C10 H10 120.3
C12 C11 C10 118.44(14)
C12 C11 H11 120.8
C10 C11 H11 120.8
N5 C12 C11 123.37(14)
N5 C12 H12 118.3
C11 C12 H12 118.3
N6 C13 C14 122.53(14)
N6 C13 C1 111.84(12)
C14 C13 C1 125.63(14)
C15 C14 C13 116.16(14)
C15 C14 C18 113.91(14)
C13 C14 C18 129.93(14)
C16 C15 C14 121.47(15)
C16 C15 H15 119.3
C14 C15 H15 119.3
C15 C16 C17 117.96(15)
C15 C16 H16 121.0
C17 C16 H16 121.0
N6 C17 C16 122.91(15)
N6 C17 H17 118.5
C16 C17 H17 118.5
O3 C18 O2 120.85(15)
O3 C18 C14 119.65(15)
O2 C18 C14 119.43(14)
C1 N1 N2 116.60(12)
C1 N1 H1N 124.4(11)
N2 N1 H1N 118.6(11)
C2 N2 N1 120.09(12)
C2 N3 C3 135.69(14)
C2 N3 H3N 108.9(11)
C3 N3 H3N 114.1(11)
C3 N4 C7 117.53(13)
C12 N5 C8 117.55(13)
C17 N6 C13 118.92(13)
C1 O1 H2O 110.0(8)
C18 O2 H2O 109.6(11)

loop_
_geom_bond_atom_site_label_1
_geom_bond_atom_site_label_2
_geom_bond_distance
C1 O1 1.2534(17)
C1 N1 1.3262(18)
C1 C13 1.507(2)
C2 N2 1.2895(18)
C2 N3 1.3812(18)
C2 C8 1.498(2)
C3 N4 1.3259(18)
C3 C4 1.394(2)
C3 N3 1.4006(18)
C4 C5 1.371(2)
C4 H4 0.9300
C5 C6 1.386(2)
C5 H5 0.9300
C6 C7 1.371(2)
C6 H6 0.9300
C7 N4 1.3482(19)
C7 H7 0.9300
C8 N5 1.3400(18)
C8 C9 1.387(2)
C9 C10 1.376(2)
C9 H9 0.9300
C10 C11 1.382(2)
C10 H10 0.9300
C11 C12 1.376(2)
C11 H11 0.9300
C12 N5 1.3382(18)
C12 H12 0.9300
C13 N6 1.3464(18)
C13 C14 1.404(2)
C14 C15 1.393(2)
C14 C18 1.524(2)
C15 C16 1.372(2)
C15 H15 0.9300
C16 C17 1.377(2)
C16 H16 0.9300
C17 N6 1.3301(19)
C17 H17 0.9300
C18 O3 1.2113(18)
C18 O2 1.3172(19)
N1 N2 1.3828(17)
N1 H1N 0.953(19)
N3 H3N 0.903(17)
O1 H2O 1.39(2)
O2 H2O 1.04(2)

loop_
_geom_torsion_atom_site_label_1
_geom_torsion_atom_site_label_2
_geom_torsion_atom_site_label_3
_geom_torsion_atom_site_label_4
_geom_torsion
N4 C3 C4 C5 -0.3(2)
N3 C3 C4 C5 178.69(14)
C3 C4 C5 C6 0.8(2)
C4 C5 C6 C7 -0.5(2)
C5 C6 C7 N4 -0.3(2)
N2 C2 C8 N5 -173.94(13)
N3 C2 C8 N5 3.67(18)
N2 C2 C8 C9 5.4(2)
N3 C2 C8 C9 -176.97(13)
N5 C8 C9 C10 -0.1(2)
C2 C8 C9 C10 -179.45(14)
C8 C9 C10 C11 0.1(2)
C9 C10 C11 C12 0.2(2)
C10 C11 C12 N5 -0.4(2)
O1 C1 C13 N6 159.44(14)
N1 C1 C13 N6 -19.51(18)
O1 C1 C13 C14 -21.3(2)
N1 C1 C13 C14 159.74(14)
N6 C13 C14 C15 1.3(2)
C1 C13 C14 C15 -177.89(14)
N6 C13 C14 C18 -179.37(14)
C1 C13 C14 C18 1.5(2)
C13 C14 C15 C16 -2.1(2)
C18 C14 C15 C16 178.45(14)
C14 C15 C16 C17 1.0(2)
C15 C16 C17 N6 1.2(2)
C15 C14 C18 O3 13.7(2)
C13 C14 C18 O3 -165.66(15)
C15 C14 C18 O2 -163.51(13)
C13 C14 C18 O2 17.1(2)
O1 C1 N1 N2 5.6(2)
C13 C1 N1 N2 -175.41(12)
N3 C2 N2 N1 0.8(2)
C8 C2 N2 N1 177.66(12)
C1 N1 N2 C2 -169.34(14)
N2 C2 N3 C3 -17.7(3)
C8 C2 N3 C3 165.37(15)
N4 C3 N3 C2 1.7(3)
C4 C3 N3 C2 -177.35(15)
C4 C3 N4 C7 -0.4(2)
N3 C3 N4 C7 -179.42(13)
C6 C7 N4 C3 0.7(2)
C11 C12 N5 C8 0.3(2)
C9 C8 N5 C12 -0.1(2)
C2 C8 N5 C12 179.29(13)
C16 C17 N6 C13 -2.0(2)
C14 C13 N6 C17 0.7(2)
C1 C13 N6 C17 179.97(13)
